data_7022322
loop_
_publ_author_name
'Song, Kuifeng'
'Yang, Wenhong'
'Li, Baixiang'
'Liu, Qingbin'
'Redshaw, Carl'
'Li, Yuesheng'
'Sun, Wen-Hua'

_publ_section_title
;
 Nickel(II) complexes bearing 4,5-bis(arylimino)pyrenylidenes: synthesis,
 characterization, and ethylene polymerization behaviour.
;
_journal_issue 25
_journal_name_full 'Dalton transactions (Cambridge, England : 2003)'
_journal_page_first 9166
_journal_page_last 9175
_journal_paper_doi 10.1039/c2dt32343e
_journal_volume 42
_journal_year 2013
_chemical_formula_sum 'C34 H30 Br2 N2 Ni'
_chemical_formula_weight 685.13
_chemical_name_systematic
;
?
;
_space_group_IT_number 2
_symmetry_cell_setting triclinic
_symmetry_space_group_name_Hall '-P 1'
_symmetry_space_group_name_H-M 'P -1'
_atom_sites_solution_hydrogens geom
_atom_sites_solution_primary direct
_atom_sites_solution_secondary difmap
_audit_creation_method SHELXL-97
_cell_angle_alpha 99.21(3)
_cell_angle_beta 101.46(3)
_cell_angle_gamma 113.54(3)
_cell_formula_units_Z 4
_cell_length_a 14.873(3)
_cell_length_b 16.510(3)
_cell_length_c 16.616(3)
_cell_measurement_temperature 173(2)
_cell_measurement_theta_max 27.41
_cell_measurement_theta_min 1.30
_cell_volume 3533.5(17)
_computing_cell_refinement 'CrystalClear (Rigaku Inc., 2007)'
_computing_data_collection 'CrystalClear (Rigaku Inc., 2007)'
_computing_data_reduction 'CrystalClear (Rigaku Inc., 2007)'
_computing_molecular_graphics 'XP in Siemens SHELXTL (Sheldrick, 1994)'
_computing_publication_material 'SHELX97 (Sheldrick, 1997)'
_computing_structure_refinement 'SHELXL-97 (Sheldrick, 1997)'
_computing_structure_solution 'SHELXS-97 (Sheldrick, 1990)'
_diffrn_ambient_temperature 173(2)
_diffrn_measured_fraction_theta_full 0.989
_diffrn_measured_fraction_theta_max 0.989
_diffrn_measurement_device_type 'Saturn724+ CCD'
_diffrn_measurement_method '\w scans at fixed \c = 45\%'
_diffrn_radiation_monochromator graphite
_diffrn_radiation_source 'fine-focus sealed tube'
_diffrn_radiation_type MoK\a
_diffrn_radiation_wavelength 0.71073
_diffrn_reflns_av_R_equivalents 0.1035
_diffrn_reflns_av_sigmaI/netI 0.1212
_diffrn_reflns_limit_h_max 19
_diffrn_reflns_limit_h_min -19
_diffrn_reflns_limit_k_max 21
_diffrn_reflns_limit_k_min -21
_diffrn_reflns_limit_l_max 21
_diffrn_reflns_limit_l_min -21
_diffrn_reflns_number 45507
_diffrn_reflns_theta_full 27.41
_diffrn_reflns_theta_max 27.41
_diffrn_reflns_theta_min 1.30
_exptl_absorpt_coefficient_mu 2.832
_exptl_absorpt_correction_T_max 1.0000
_exptl_absorpt_correction_T_min 0.5261
_exptl_absorpt_correction_type empirical
_exptl_absorpt_process_details 'SADABS (Sheldrick, 1996)'
_exptl_crystal_colour red
_exptl_crystal_density_diffrn 1.288
_exptl_crystal_density_method 'not measured'
_exptl_crystal_description Plate
_exptl_crystal_F_000 1384
_exptl_crystal_size_max 0.2600
_exptl_crystal_size_mid 0.2400
_exptl_crystal_size_min 0.1000
_platon_squeeze_details ' ?'
_refine_diff_density_max 0.985
_refine_diff_density_min -0.959
_refine_diff_density_rms 0.159
_refine_ls_extinction_method none
_refine_ls_goodness_of_fit_ref 1.049
_refine_ls_hydrogen_treatment constr
_refine_ls_matrix_type full
_refine_ls_number_parameters 703
_refine_ls_number_reflns 15927
_refine_ls_number_restraints 0
_refine_ls_restrained_S_all 1.049
_refine_ls_R_factor_all 0.1506
_refine_ls_R_factor_gt 0.0995
_refine_ls_shift/su_max 0.000
_refine_ls_shift/su_mean 0.000
_refine_ls_structure_factor_coef Fsqd
_refine_ls_weighting_details 'calc w=1/[\s^2^(Fo^2^)+(0.1418P)^2^+1.5418P] where P=(Fo^2^+2Fc^2^)/3'
_refine_ls_weighting_scheme calc
_refine_ls_wR_factor_gt 0.2617
_refine_ls_wR_factor_ref 0.2991
_reflns_number_gt 9313
_reflns_number_total 15927
_reflns_threshold_expression >2sigma(I)
_cod_data_source_file c2dt32343e.txt
_cod_data_source_block C2
_cod_depositor_comments
;
The following automatic conversions were performed:

'_symmetry_cell_setting' value 'Triclinic' changed to 'triclinic'
according to /home/saulius/struct/CIF-dictionaries/cif_core.dic
dictionary named 'cif_core.dic' version 2.4.2 from 2011-04-26.

Automatic conversion script
Id: cif_fix_values 1891 2012-01-12 08:04:46Z andrius 
;
_cod_original_cell_volume 3533.6(12)
_cod_original_sg_symbol_H-M P-1
_cod_database_code 7022322

loop_
_symmetry_equiv_pos_as_xyz
'x, y, z'
'-x, -y, -z'

loop_
_atom_site_label
_atom_site_type_symbol
_atom_site_fract_x
_atom_site_fract_y
_atom_site_fract_z
_atom_site_U_iso_or_equiv
_atom_site_adp_type
_atom_site_occupancy
_atom_site_symmetry_multiplicity
_atom_site_calc_flag
_atom_site_refinement_flags
Br1 Br 0.33712(8) 0.28460(6) 0.37980(6) 0.0549(3) Uani 1 1 d .
N1 N 0.3002(4) 0.2779(4) 0.1569(4) 0.0335(13) Uani 1 1 d .
Br2 Br 0.18313(8) 0.05268(6) 0.19132(6) 0.0577(3) Uani 1 1 d .
N3 N 0.1883(5) -0.2415(4) 0.3489(4) 0.0402(15) Uani 1 1 d .
Br3 Br -0.00524(7) -0.46859(6) 0.32005(6) 0.0532(3) Uani 1 1 d .
N4 N 0.2634(5) -0.3238(4) 0.4364(4) 0.0360(14) Uani 1 1 d .
Br4 Br 0.21752(7) -0.42815(7) 0.21178(6) 0.0576(3) Uani 1 1 d .
C23 C 0.0360(5) 0.2092(5) 0.2116(4) 0.0335(16) Uani 1 1 d .
Ni2 Ni 0.16254(8) -0.37254(7) 0.32244(6) 0.0411(3) Uani 1 1 d .
C13A C 0.3050(5) -0.0850(5) 0.4424(5) 0.0334(16) Uani 1 1 d .
Ni1 Ni 0.23837(8) 0.21228(7) 0.23707(7) 0.0419(3) Uani 1 1 d .
N2 N 0.1263(5) 0.2423(4) 0.1843(4) 0.0371(14) Uani 1 1 d .
C15 C 0.1975(5) 0.3735(4) -0.0068(5) 0.0336(16) Uani 1 1 d .
C14 C 0.1455(5) 0.2894(5) 0.1282(4) 0.0352(16) Uani 1 1 d .
C16 C 0.1025(6) 0.3613(5) 0.0155(5) 0.0401(18) Uani 1 1 d .
C19A C 0.2107(5) -0.4947(4) 0.5635(5) 0.0355(17) Uani 1 1 d .
H19A H 0.1669 -0.5173 0.5975 0.043 Uiso 1 1 calc R
C13 C 0.0788(6) 0.3256(4) 0.0855(5) 0.0368(17) Uani 1 1 d .
C6A C 0.4844(5) -0.0325(5) 0.6605(5) 0.0363(17) Uani 1 1 d .
C18 C 0.4872(6) 0.3631(5) 0.2160(5) 0.0397(18) Uani 1 1 d .
C22A C 0.3419(6) -0.4283(5) 0.4618(5) 0.0385(18) Uani 1 1 d .
C22 C 0.4119(6) 0.2176(5) 0.1055(5) 0.0365(16) Uani 1 1 d .
C24 C -0.0485(6) 0.1246(5) 0.1609(5) 0.0442(19) Uani 1 1 d .
C17A C 0.2756(6) -0.3901(5) 0.4792(5) 0.0371(17) Uani 1 1 d .
C18A C 0.2108(6) -0.4202(6) 0.5302(5) 0.0404(18) Uani 1 1 d .
C28 C 0.0342(6) 0.2587(5) 0.2870(5) 0.0394(17) Uani 1 1 d .
C20A C 0.2729(7) -0.5342(5) 0.5471(5) 0.046(2) Uani 1 1 d .
C15A C 0.3745(6) -0.0392(5) 0.5253(5) 0.0398(18) Uani 1 1 d .
C11 C -0.0711(6) 0.3532(6) 0.0602(5) 0.046(2) Uani 1 1 d .
H11A H -0.1293 0.3517 0.0765 0.055 Uiso 1 1 calc R
C2A C 0.3854(6) -0.1794(5) 0.5510(5) 0.0373(17) Uani 1 1 d .
C27A C 0.0395(7) -0.2112(5) 0.3304(5) 0.0444(19) Uani 1 1 d .
C1A C 0.3110(6) -0.2345(5) 0.4678(5) 0.0368(17) Uani 1 1 d .
C10A C 0.3790(5) 0.1059(5) 0.5028(5) 0.0389(18) Uani 1 1 d .
H10A H 0.4006 0.1697 0.5235 0.047 Uiso 1 1 calc R
C31A C 0.1231(6) -0.2055(5) 0.2174(5) 0.0430(19) Uani 1 1 d .
C1 C 0.2459(6) 0.3080(4) 0.1090(5) 0.0369(17) Uani 1 1 d .
C4A C 0.5020(6) -0.1683(5) 0.6834(5) 0.044(2) Uani 1 1 d .
H4AA H 0.5325 -0.1971 0.7172 0.052 Uiso 1 1 calc R
C2 C 0.2702(6) 0.3525(5) 0.0412(5) 0.0413(19) Uani 1 1 d .
C33A C -0.1026(8) -0.1512(7) 0.1459(7) 0.071(3) Uani 1 1 d .
H33A H -0.1519 -0.1468 0.1756 0.106 Uiso 1 1 calc R
H33B H -0.1393 -0.1984 0.0916 0.106 Uiso 1 1 calc R
H33C H -0.0644 -0.0920 0.1353 0.106 Uiso 1 1 calc R
C11A C 0.3178(7) 0.0619(6) 0.4206(6) 0.053(2) Uani 1 1 d .
H11B H 0.3012 0.0959 0.3842 0.064 Uiso 1 1 calc R
C3 C 0.3621(6) 0.3684(5) 0.0176(6) 0.051(2) Uani 1 1 d .
H3A H 0.4117 0.3538 0.0488 0.061 Uiso 1 1 calc R
C30 C 0.3194(6) 0.1369(6) 0.0390(5) 0.048(2) Uani 1 1 d .
H30A H 0.3424 0.0961 0.0092 0.072 Uiso 1 1 calc R
H30B H 0.2860 0.1600 -0.0022 0.072 Uiso 1 1 calc R
H30C H 0.2706 0.1029 0.0674 0.072 Uiso 1 1 calc R
C17 C 0.4027(5) 0.2884(5) 0.1588(5) 0.0318(15) Uani 1 1 d .
C9A C 0.4103(6) 0.0602(5) 0.5562(5) 0.047(2) Uani 1 1 d .
C10 C -0.0492(6) 0.3867(5) -0.0074(5) 0.0396(18) Uani 1 1 d .
H10B H -0.0932 0.4073 -0.0379 0.048 Uiso 1 1 calc R
C27 C -0.0560(6) 0.2208(6) 0.3123(6) 0.046(2) Uani 1 1 d .
H27A H -0.0609 0.2543 0.3619 0.056 Uiso 1 1 calc R
C8A C 0.4776(6) 0.1072(6) 0.6443(5) 0.049(2) Uani 1 1 d .
H8AA H 0.4964 0.1702 0.6671 0.058 Uiso 1 1 calc R
C16A C 0.4146(5) -0.0846(5) 0.5803(5) 0.0350(16) Uani 1 1 d .
C30A C 0.0500(7) -0.1865(5) 0.1690(6) 0.047(2) Uani 1 1 d .
H30D H 0.0523 -0.1799 0.1136 0.057 Uiso 1 1 calc R
C20 C 0.5971(7) 0.2986(6) 0.1760(6) 0.051(2) Uani 1 1 d .
C29A C -0.0281(7) -0.1766(5) 0.2010(5) 0.048(2) Uani 1 1 d .
C7A C 0.5124(6) 0.0625(5) 0.6925(5) 0.046(2) Uani 1 1 d .
H7AA H 0.5562 0.0943 0.7488 0.055 Uiso 1 1 calc R
C12A C 0.2797(6) -0.0333(5) 0.3905(5) 0.0412(18) Uani 1 1 d .
H12A H 0.2359 -0.0635 0.3340 0.049 Uiso 1 1 calc R
C32 C 0.1179(7) 0.3527(6) 0.3368(5) 0.052(2) Uani 1 1 d .
H32A H 0.1746 0.3688 0.3113 0.077 Uiso 1 1 calc R
H32B H 0.1427 0.3526 0.3960 0.077 Uiso 1 1 calc R
H32C H 0.0907 0.3978 0.3354 0.077 Uiso 1 1 calc R
C19 C 0.5844(5) 0.3660(6) 0.2198(5) 0.047(2) Uani 1 1 d .
H19B H 0.6437 0.4188 0.2554 0.056 Uiso 1 1 calc R
C23A C 0.4167(6) -0.3927(6) 0.4128(6) 0.047(2) Uani 1 1 d .
H23A H 0.4542 -0.4295 0.4088 0.070 Uiso 1 1 calc R
H23B H 0.4650 -0.3287 0.4421 0.070 Uiso 1 1 calc R
H23C H 0.3797 -0.3964 0.3555 0.070 Uiso 1 1 calc R
C26A C 0.1154(6) -0.2181(5) 0.2989(5) 0.0421(19) Uani 1 1 d .
C6 C 0.2175(7) 0.4114(6) -0.0786(5) 0.048(2) Uani 1 1 d .
C7 C 0.1441(8) 0.4336(6) -0.1261(6) 0.056(2) Uani 1 1 d .
H7A H 0.1557 0.4549 -0.1747 0.067 Uiso 1 1 calc R
C25 C -0.1331(6) 0.0894(6) 0.1919(6) 0.048(2) Uani 1 1 d .
H25A H -0.1889 0.0318 0.1608 0.058 Uiso 1 1 calc R
C5A C 0.5263(6) -0.0773(5) 0.7150(5) 0.0433(19) Uani 1 1 d .
H5AA H 0.5696 -0.0445 0.7712 0.052 Uiso 1 1 calc R
C4 C 0.3789(6) 0.4048(6) -0.0497(6) 0.049(2) Uani 1 1 d .
H4A H 0.4420 0.4177 -0.0623 0.059 Uiso 1 1 calc R
C26\ C -0.1377(7) 0.1363(7) 0.2671(6) 0.055(2) Uani 1 1 d .
C14A C 0.2653(6) -0.1858(5) 0.4143(5) 0.0366(17) Uani 1 1 d .
C3A C 0.4326(6) -0.2197(5) 0.6018(5) 0.0452(19) Uani 1 1 d .
H3AA H 0.4179 -0.2821 0.5811 0.054 Uiso 1 1 calc R
C28A C -0.0328(8) -0.1905(6) 0.2794(7) 0.063(3) Uani 1 1 d .
H28A H -0.0861 -0.1861 0.3004 0.075 Uiso 1 1 calc R
C21A C 0.3386(6) -0.4992(5) 0.4979(5) 0.0445(19) Uani 1 1 d .
H21A H 0.3832 -0.5256 0.4888 0.053 Uiso 1 1 calc R
C5 C 0.3072(7) 0.4235(6) -0.1002(6) 0.057(2) Uani 1 1 d .
H5A H 0.3190 0.4444 -0.1489 0.068 Uiso 1 1 calc R
C8 C 0.0584(7) 0.4255(6) -0.1046(5) 0.048(2) Uani 1 1 d .
H8A H 0.0121 0.4426 -0.1373 0.057 Uiso 1 1 calc R
C31 C -0.0472(7) 0.0755(6) 0.0765(5) 0.053(2) Uani 1 1 d .
H31A H -0.1114 0.0191 0.0513 0.079 Uiso 1 1 calc R
H31B H 0.0106 0.0602 0.0855 0.079 Uiso 1 1 calc R
H31C H -0.0400 0.1153 0.0379 0.079 Uiso 1 1 calc R
C12 C -0.0088(6) 0.3211(6) 0.1053(6) 0.048(2) Uani 1 1 d .
H12B H -0.0268 0.2958 0.1505 0.057 Uiso 1 1 calc R
C21 C 0.5099(7) 0.2222(7) 0.1161(6) 0.053(2) Uani 1 1 d .
H21B H 0.5183 0.1744 0.0833 0.064 Uiso 1 1 calc R
C29 C 0.4757(8) 0.4453(6) 0.2660(6) 0.062(3) Uani 1 1 d .
H29A H 0.4028 0.4301 0.2552 0.093 Uiso 1 1 calc R
H29B H 0.5101 0.4999 0.2470 0.093 Uiso 1 1 calc R
H29C H 0.5069 0.4576 0.3272 0.093 Uiso 1 1 calc R
C34 C -0.2348(8) 0.0983(8) 0.2958(8) 0.083(4) Uani 1 1 d .
H34A H -0.2838 0.0385 0.2566 0.124 Uiso 1 1 calc R
H34B H -0.2657 0.1408 0.2956 0.124 Uiso 1 1 calc R
H34C H -0.2170 0.0914 0.3534 0.124 Uiso 1 1 calc R
C24A C 0.2669(8) -0.6173(6) 0.5784(6) 0.058(2) Uani 1 1 d .
H24A H 0.2175 -0.6319 0.6114 0.088 Uiso 1 1 calc R
H24B H 0.3346 -0.6038 0.6145 0.088 Uiso 1 1 calc R
H24C H 0.2449 -0.6697 0.5294 0.088 Uiso 1 1 calc R
C34A C 0.0289(7) -0.2227(6) 0.4170(5) 0.047(2) Uani 1 1 d .
H34D H 0.0832 -0.2367 0.4454 0.071 Uiso 1 1 calc R
H34E H -0.0381 -0.2731 0.4102 0.071 Uiso 1 1 calc R
H34F H 0.0348 -0.1659 0.4516 0.071 Uiso 1 1 calc R
C25A C 0.1466(6) -0.3742(5) 0.5522(5) 0.046(2) Uani 1 1 d .
H25B H 0.1561 -0.3249 0.5240 0.069 Uiso 1 1 calc R
H25C H 0.1675 -0.3486 0.6141 0.069 Uiso 1 1 calc R
H25D H 0.0743 -0.4192 0.5330 0.069 Uiso 1 1 calc R
C32A C 0.2131(6) -0.2028(7) 0.1838(5) 0.052(2) Uani 1 1 d .
H32D H 0.2025 -0.1934 0.1266 0.078 Uiso 1 1 calc R
H32E H 0.2172 -0.2609 0.1815 0.078 Uiso 1 1 calc R
H32F H 0.2771 -0.1523 0.2220 0.078 Uiso 1 1 calc R
C9 C 0.0366(7) 0.3912(5) -0.0323(6) 0.050(2) Uani 1 1 d .
C33 C 0.7021(7) 0.2975(8) 0.1852(7) 0.068(3) Uani 1 1 d .
H33F H 0.7557 0.3530 0.2277 0.102 Uiso 1 1 calc R
H33G H 0.7170 0.2953 0.1302 0.102 Uiso 1 1 calc R
H33D H 0.7002 0.2434 0.2034 0.102 Uiso 1 1 calc R

loop_
_atom_site_aniso_label
_atom_site_aniso_U_11
_atom_site_aniso_U_22
_atom_site_aniso_U_33
_atom_site_aniso_U_23
_atom_site_aniso_U_13
_atom_site_aniso_U_12
Br1 0.0675(6) 0.0407(5) 0.0526(5) 0.0048(4) 0.0054(4) 0.0289(4)
N1 0.031(3) 0.023(3) 0.039(3) 0.014(3) 0.008(3) 0.003(2)
Br2 0.0620(6) 0.0344(4) 0.0624(6) 0.0131(4) 0.0053(5) 0.0133(4)
N3 0.038(4) 0.029(3) 0.043(4) 0.005(3) 0.010(3) 0.007(3)
Br3 0.0459(5) 0.0513(5) 0.0595(6) 0.0229(4) 0.0159(4) 0.0154(4)
N4 0.031(3) 0.026(3) 0.056(4) 0.018(3) 0.016(3) 0.014(3)
Br4 0.0534(6) 0.0636(6) 0.0552(6) 0.0117(5) 0.0159(4) 0.0268(5)
C23 0.032(4) 0.038(4) 0.034(4) 0.015(3) 0.012(3) 0.015(3)
Ni2 0.0427(6) 0.0275(5) 0.0438(6) 0.0065(4) 0.0034(4) 0.0118(4)
C13A 0.019(3) 0.024(3) 0.051(4) 0.011(3) 0.004(3) 0.006(3)
Ni1 0.0388(6) 0.0382(6) 0.0488(6) 0.0181(5) 0.0101(5) 0.0162(5)
N2 0.033(3) 0.040(4) 0.030(3) 0.007(3) 0.004(3) 0.012(3)
C15 0.035(4) 0.015(3) 0.043(4) -0.003(3) 0.008(3) 0.008(3)
C14 0.032(4) 0.029(4) 0.031(4) 0.002(3) 0.000(3) 0.007(3)
C16 0.039(4) 0.028(4) 0.052(5) 0.007(3) 0.009(4) 0.016(3)
C19A 0.032(4) 0.018(3) 0.039(4) 0.008(3) -0.004(3) 0.001(3)
C13 0.050(5) 0.016(3) 0.046(4) 0.016(3) 0.009(4) 0.016(3)
C6A 0.030(4) 0.024(3) 0.043(4) -0.002(3) 0.004(3) 0.007(3)
C18 0.034(4) 0.027(4) 0.054(5) 0.017(3) 0.008(3) 0.010(3)
C22A 0.030(4) 0.033(4) 0.033(4) -0.008(3) -0.007(3) 0.010(3)
C22 0.035(4) 0.026(4) 0.047(4) 0.015(3) 0.010(3) 0.011(3)
C24 0.042(5) 0.036(4) 0.042(4) 0.009(4) 0.002(4) 0.010(4)
C17A 0.042(4) 0.034(4) 0.033(4) 0.009(3) 0.008(3) 0.014(3)
C18A 0.036(4) 0.044(4) 0.032(4) 0.008(3) -0.006(3) 0.018(4)
C28 0.027(4) 0.037(4) 0.046(4) 0.012(4) 0.006(3) 0.009(3)
C20A 0.048(5) 0.029(4) 0.047(5) 0.004(3) -0.002(4) 0.012(4)
C15A 0.054(5) 0.030(4) 0.042(4) 0.022(3) 0.020(4) 0.018(4)
C11 0.032(4) 0.043(5) 0.058(5) 0.012(4) 0.019(4) 0.008(4)
C2A 0.048(5) 0.033(4) 0.031(4) 0.013(3) 0.014(3) 0.016(3)
C27A 0.053(5) 0.032(4) 0.044(5) 0.011(3) 0.008(4) 0.017(4)
C1A 0.033(4) 0.026(4) 0.043(4) 0.016(3) 0.013(3) 0.002(3)
C10A 0.027(4) 0.020(3) 0.057(5) 0.003(3) 0.012(3) 0.000(3)
C31A 0.050(5) 0.029(4) 0.041(4) 0.014(3) 0.009(4) 0.009(4)
C1 0.053(5) 0.015(3) 0.034(4) 0.007(3) 0.006(3) 0.010(3)
C4A 0.042(4) 0.025(4) 0.043(4) 0.000(3) -0.014(3) 0.010(3)
C2 0.037(4) 0.035(4) 0.029(4) 0.007(3) -0.003(3) -0.001(3)
C33A 0.076(7) 0.043(5) 0.079(7) 0.016(5) -0.010(6) 0.029(5)
C11A 0.065(6) 0.036(4) 0.065(6) 0.025(4) 0.006(5) 0.030(4)
C3 0.041(5) 0.031(4) 0.086(7) 0.016(4) 0.023(4) 0.020(4)
C30 0.038(4) 0.042(5) 0.048(5) 0.001(4) 0.004(4) 0.011(4)
C17 0.034(4) 0.025(3) 0.041(4) 0.012(3) 0.013(3) 0.014(3)
C9A 0.048(5) 0.027(4) 0.038(4) 0.000(3) -0.012(4) 0.005(3)
C10 0.042(4) 0.031(4) 0.051(5) 0.011(3) 0.011(4) 0.022(3)
C27 0.044(5) 0.041(4) 0.058(5) 0.004(4) 0.019(4) 0.022(4)
C8A 0.048(5) 0.030(4) 0.056(5) -0.003(4) 0.013(4) 0.012(4)
C16A 0.033(4) 0.020(3) 0.047(4) 0.011(3) 0.007(3) 0.008(3)
C30A 0.054(5) 0.029(4) 0.050(5) 0.008(4) 0.001(4) 0.017(4)
C20 0.047(5) 0.049(5) 0.064(6) 0.019(4) 0.019(4) 0.024(4)
C29A 0.057(5) 0.012(3) 0.051(5) -0.001(3) -0.007(4) 0.007(3)
C7A 0.034(4) 0.029(4) 0.048(5) -0.004(4) -0.005(3) 0.004(3)
C12A 0.040(4) 0.033(4) 0.043(4) 0.005(3) 0.009(3) 0.012(3)
C32 0.052(5) 0.035(4) 0.051(5) -0.007(4) -0.006(4) 0.020(4)
C19 0.018(4) 0.041(5) 0.053(5) 0.011(4) -0.003(3) -0.007(3)
C23A 0.027(4) 0.039(4) 0.077(6) 0.018(4) 0.022(4) 0.013(3)
C26A 0.032(4) 0.025(4) 0.064(5) 0.009(4) 0.003(4) 0.013(3)
C6 0.071(6) 0.033(4) 0.050(5) 0.015(4) 0.018(4) 0.032(4)
C7 0.078(7) 0.045(5) 0.052(5) 0.016(4) 0.023(5) 0.031(5)
C25 0.031(4) 0.034(4) 0.067(6) -0.003(4) 0.013(4) 0.010(3)
C5A 0.043(5) 0.035(4) 0.049(5) 0.008(4) 0.003(4) 0.021(4)
C4 0.032(4) 0.056(5) 0.065(6) 0.015(5) 0.019(4) 0.024(4)
C26\ 0.059(6) 0.053(5) 0.066(6) 0.030(5) 0.027(5) 0.028(5)
C14A 0.033(4) 0.029(4) 0.038(4) -0.002(3) 0.002(3) 0.013(3)
C3A 0.047(5) 0.029(4) 0.063(5) 0.007(4) 0.020(4) 0.020(4)
C28A 0.060(6) 0.035(5) 0.083(7) 0.007(5) 0.007(5) 0.022(4)
C21A 0.043(5) 0.026(4) 0.061(5) 0.007(4) 0.012(4) 0.015(3)
C5 0.049(5) 0.053(6) 0.069(6) 0.018(5) 0.024(5) 0.020(4)
C8 0.057(5) 0.039(4) 0.049(5) 0.017(4) 0.002(4) 0.027(4)
C31 0.054(5) 0.032(4) 0.051(5) 0.003(4) 0.006(4) 0.006(4)
C12 0.044(5) 0.040(4) 0.060(5) 0.021(4) 0.014(4) 0.018(4)
C21 0.057(6) 0.058(6) 0.059(6) 0.017(5) 0.025(5) 0.036(5)
C29 0.071(6) 0.026(4) 0.055(6) -0.009(4) -0.004(5) 0.007(4)
C34 0.067(7) 0.073(8) 0.095(8) 0.009(6) 0.050(7) 0.010(6)
C24A 0.065(6) 0.030(4) 0.069(6) 0.015(4) 0.009(5) 0.013(4)
C34A 0.062(6) 0.040(5) 0.047(5) 0.003(4) 0.014(4) 0.032(4)
C25A 0.039(4) 0.037(4) 0.055(5) 0.029(4) 0.007(4) 0.007(3)
C32A 0.039(5) 0.059(6) 0.040(5) 0.014(4) 0.015(4) 0.003(4)
C9 0.052(5) 0.021(4) 0.063(6) 0.000(4) 0.003(4) 0.014(4)
C33 0.035(5) 0.082(8) 0.083(7) 0.029(6) 0.015(5) 0.021(5)

loop_
_atom_type_symbol
_atom_type_description
_atom_type_scat_dispersion_real
_atom_type_scat_dispersion_imag
_atom_type_scat_source
C C 0.0033 0.0016 'International Tables Vol C Tables 4.2.6.8 and 6.1.1.4'
H H 0.0000 0.0000 'International Tables Vol C Tables 4.2.6.8 and 6.1.1.4'
N N 0.0061 0.0033 'International Tables Vol C Tables 4.2.6.8 and 6.1.1.4'
Ni Ni 0.3393 1.1124 'International Tables Vol C Tables 4.2.6.8 and 6.1.1.4'
Br Br -0.2901 2.4595 'International Tables Vol C Tables 4.2.6.8 and 6.1.1.4'

loop_
_geom_angle_atom_site_label_1
_geom_angle_atom_site_label_2
_geom_angle_atom_site_label_3
_geom_angle
C1 N1 C17 127.1(6)
C1 N1 Ni1 117.3(5)
C17 N1 Ni1 115.6(4)
C14A N3 C26A 125.5(7)
C14A N3 Ni2 116.5(5)
C26A N3 Ni2 117.8(5)
C1A N4 C17A 125.6(6)
C1A N4 Ni2 117.4(5)
C17A N4 Ni2 116.9(5)
C28 C23 C24 122.5(7)
C28 C23 N2 119.4(7)
C24 C23 N2 118.1(7)
N4 Ni2 N3 79.1(3)
N4 Ni2 Br3 114.27(18)
N3 Ni2 Br3 110.72(19)
N4 Ni2 Br4 114.78(18)
N3 Ni2 Br4 118.95(19)
Br3 Ni2 Br4 114.39(6)
C12A C13A C15A 119.2(7)
C12A C13A C14A 123.4(7)
C15A C13A C14A 117.4(6)
N1 Ni1 N2 80.0(3)
N1 Ni1 Br1 112.57(18)
N2 Ni1 Br1 120.85(18)
N1 Ni1 Br2 112.32(18)
N2 Ni1 Br2 109.32(19)
Br1 Ni1 Br2 116.38(6)
C14 N2 C23 128.5(6)
C14 N2 Ni1 115.1(5)
C23 N2 Ni1 116.4(5)
C2 C15 C6 119.5(7)
C2 C15 C16 121.4(7)
C6 C15 C16 119.0(7)
N2 C14 C13 125.3(7)
N2 C14 C1 115.3(6)
C13 C14 C1 119.4(7)
C9 C16 C13 120.3(8)
C9 C16 C15 117.8(8)
C13 C16 C15 121.8(7)
C20A C19A C18A 121.0(8)
C12 C13 C16 118.3(7)
C12 C13 C14 123.9(7)
C16 C13 C14 117.7(7)
C16A C6A C7A 122.3(7)
C16A C6A C5A 119.1(7)
C7A C6A C5A 118.5(7)
C17 C18 C19 117.1(7)
C17 C18 C29 120.7(7)
C19 C18 C29 121.9(7)
C21A C22A C17A 115.8(7)
C21A C22A C23A 120.4(7)
C17A C22A C23A 123.7(7)
C21 C22 C17 117.8(7)
C21 C22 C30 119.6(7)
C17 C22 C30 122.6(7)
C25 C24 C23 117.5(7)
C25 C24 C31 121.2(7)
C23 C24 C31 121.3(7)
C18A C17A C22A 123.1(7)
C18A C17A N4 116.3(7)
C22A C17A N4 120.3(7)
C17A C18A C19A 117.5(7)
C17A C18A C25A 121.9(7)
C19A C18A C25A 120.6(7)
C23 C28 C27 116.7(7)
C23 C28 C32 123.4(7)
C27 C28 C32 119.6(7)
C19A C20A C21A 119.0(7)
C19A C20A C24A 120.2(8)
C21A C20A C24A 120.7(8)
C13A C15A C16A 123.5(7)
C13A C15A C9A 118.2(6)
C16A C15A C9A 118.2(7)
C10 C11 C12 120.7(8)
C3A C2A C16A 118.6(7)
C3A C2A C1A 119.8(7)
C16A C2A C1A 121.5(7)
C26A C27A C28A 118.3(8)
C26A C27A C34A 124.0(8)
C28A C27A C34A 117.7(8)
N4 C1A C2A 129.6(7)
N4 C1A C14A 112.0(6)
C2A C1A C14A 117.3(6)
C11A C10A C9A 122.0(7)
C30A C31A C26A 117.9(8)
C30A C31A C32A 118.3(8)
C26A C31A C32A 123.5(7)
N1 C1 C2 128.2(8)
N1 C1 C14 112.2(6)
C2 C1 C14 119.6(7)
C5A C4A C3A 121.3(7)
C15 C2 C3 118.6(7)
C15 C2 C1 119.0(7)
C3 C2 C1 122.2(8)
C10A C11A C12A 119.9(7)
C4 C3 C2 120.4(8)
C18 C17 C22 122.0(7)
C18 C17 N1 119.6(6)
C22 C17 N1 118.2(6)
C10A C9A C15A 119.2(7)
C10A C9A C8A 122.4(7)
C15A C9A C8A 118.4(7)
C11 C10 C9 121.3(8)
C26\ C27 C28 122.5(8)
C7A C8A C9A 121.0(7)
C6A C16A C2A 121.3(7)
C6A C16A C15A 118.9(7)
C2A C16A C15A 119.8(7)
C31A C30A C29A 121.3(8)
C19 C20 C21 119.3(8)
C19 C20 C33 123.8(9)
C21 C20 C33 116.9(8)
C28A C29A C30A 118.4(8)
C28A C29A C33A 123.2(10)
C30A C29A C33A 118.3(9)
C8A C7A C6A 120.8(7)
C11A C12A C13A 121.3(7)
C20 C19 C18 123.4(8)
C27A C26A C31A 122.1(7)
C27A C26A N3 119.1(8)
C31A C26A N3 118.8(7)
C5 C6 C7 121.3(9)
C5 C6 C15 119.6(8)
C7 C6 C15 119.2(8)
C8 C7 C6 122.3(9)
C26\ C25 C24 121.8(8)
C4A C5A C6A 118.8(7)
C3 C4 C5 122.5(8)
C25 C26\ C27 118.9(8)
C25 C26\ C34 120.1(9)
C27 C26\ C34 120.9(9)
N3 C14A C13A 126.6(7)
N3 C14A C1A 113.3(7)
C13A C14A C1A 119.9(6)
C2A C3A C4A 120.5(7)
C29A C28A C27A 122.0(10)
C22A C21A C20A 123.6(8)
C4 C5 C6 119.3(9)
C7 C8 C9 120.6(8)
C13 C12 C11 121.2(8)
C22 C21 C20 120.1(8)
C10 C9 C16 118.2(8)
C10 C9 C8 120.9(8)
C16 C9 C8 120.8(8)

loop_
_geom_bond_atom_site_label_1
_geom_bond_atom_site_label_2
_geom_bond_distance
Br1 Ni1 2.3488(18)
N1 C1 1.313(9)
N1 C17 1.456(9)
N1 Ni1 1.987(6)
Br2 Ni1 2.3615(16)
N3 C14A 1.296(9)
N3 C26A 1.448(10)
N3 Ni2 1.997(6)
Br3 Ni2 2.3502(16)
N4 C1A 1.311(9)
N4 C17A 1.447(9)
N4 Ni2 1.975(6)
Br4 Ni2 2.3557(15)
C23 C28 1.393(11)
C23 C24 1.428(10)
C23 N2 1.430(9)
C13A C12A 1.406(10)
C13A C15A 1.419(11)
C13A C14A 1.481(9)
Ni1 N2 2.003(6)
N2 C14 1.309(9)
C15 C2 1.405(11)
C15 C6 1.461(11)
C15 C16 1.476(11)
C14 C13 1.474(10)
C14 C1 1.509(11)
C16 C9 1.428(11)
C16 C13 1.429(11)
C19A C20A 1.371(11)
C19A C18A 1.426(10)
C13 C12 1.383(12)
C6A C16A 1.402(10)
C6A C7A 1.428(10)
C6A C5A 1.454(10)
C18 C17 1.385(10)
C18 C19 1.416(11)
C18 C29 1.564(12)
C22A C21A 1.387(11)
C22A C17A 1.417(11)
C22A C23A 1.495(11)
C22 C21 1.403(11)
C22 C17 1.418(10)
C22 C30 1.533(10)
C24 C25 1.398(11)
C24 C31 1.512(12)
C17A C18A 1.404(11)
C18A C25A 1.501(11)
C28 C27 1.416(11)
C28 C32 1.511(10)
C20A C21A 1.405(12)
C20A C24A 1.519(11)
C15A C16A 1.454(10)
C15A C9A 1.471(10)
C11 C10 1.369(11)
C11 C12 1.394(11)
C2A C3A 1.402(11)
C2A C16A 1.415(10)
C2A C1A 1.466(11)
C27A C26A 1.370(12)
C27A C28A 1.420(12)
C27A C34A 1.512(11)
C1A C14A 1.526(10)
C10A C11A 1.372(12)
C10A C9A 1.380(11)
C31A C30A 1.390(11)
C31A C26A 1.422(11)
C31A C32A 1.537(12)
C1 C2 1.468(10)
C4A C5A 1.380(10)
C4A C3A 1.415(11)
C2 C3 1.432(12)
C33A C29A 1.528(12)
C11A C12A 1.403(11)
C3 C4 1.371(12)
C9A C8A 1.476(11)
C10 C9 1.396(12)
C27 C26\ 1.390(12)
C8A C7A 1.335(12)
C30A C29A 1.423(13)
C20 C19 1.328(12)
C20 C21 1.429(13)
C20 C33 1.547(12)
C29A C28A 1.370(13)
C6 C5 1.395(12)
C6 C7 1.421(12)
C7 C8 1.354(13)
C25 C26\ 1.390(12)
C4 C5 1.389(12)
C26\ C34 1.534(13)
C8 C9 1.447(12)

loop_
_platon_squeeze_void_nr
_platon_squeeze_void_average_x
_platon_squeeze_void_average_y
_platon_squeeze_void_average_z
_platon_squeeze_void_volume
_platon_squeeze_void_count_electrons
1 -0.127 0.000 0.373 875.1 328.1
2 0.187 0.417 0.714 11.8 1.3
3 0.813 0.583 0.286 11.9 2.1
